data_7111825
loop_
_publ_author_name
'Orestes Rivada-Wheelaghan'
'Manuel A. Ortuno'
'Sergio E. Garcia-Garrido'
'Josefina Diez'
'Pablo J. Alonso'
'Agusti Lledos'
'Salvador Conejero'

_publ_section_title
;
 A stable, mononuclear, cationic Pt(III) complex stabilised by bulky
 N-heterocyclic carbenes
;
_journal_name_full Chem.Commun.
_journal_page_first 1299
_journal_paper_doi 10.1039/c3cc48553f
_journal_volume 50
_journal_year 2014
_chemical_compound_source synthesis
_chemical_formula_moiety 'C86 H84 I2 N4 Pt, B F24'
_chemical_formula_sum 'C86 H84 B F24 I2 N4 Pt'
_chemical_formula_weight 2089.27
_chemical_name_systematic
;
 ?
;
_space_group_IT_number 13
_symmetry_cell_setting monoclinic
_symmetry_Int_Tables_number 13
_symmetry_space_group_name_Hall '-P 2yac'
_symmetry_space_group_name_H-M 'P 1 2/n 1'
_atom_sites_solution_hydrogens geom
_atom_sites_solution_primary direct
_atom_sites_solution_secondary difmap
_audit_creation_method SHELXL-97
_cell_angle_alpha 90.00
_cell_angle_beta 94.328(1)
_cell_angle_gamma 90.00
_cell_formula_units_Z 4
_cell_length_a 19.6292(2)
_cell_length_b 21.8184(2)
_cell_length_c 20.7055(2)
_cell_measurement_reflns_used 19660
_cell_measurement_temperature 100(2)
_cell_measurement_theta_max 74.4940
_cell_measurement_theta_min 2.9442
_cell_volume 8842.42(15)
_computing_cell_refinement
;
CrysAlisPro, Oxford Diffraction Ltd.,
Version 1.171.34.36 (release 02-08-2010 CrysAlis171 .NET)
(compiled Aug  2 2010,13:00:58)
;
_computing_data_collection
;
CrysAlisPro, Oxford Diffraction Ltd.,
Version 1.171.34.36 (release 02-08-2010 CrysAlis171 .NET)
(compiled Aug  2 2010,13:00:58)
;
_computing_data_reduction
;
CrysAlisPro, Oxford Diffraction Ltd.,
Version 1.171.34.36 (release 02-08-2010 CrysAlis171 .NET)
(compiled Aug  2 2010,13:00:58)
;
_computing_molecular_graphics 'PLATON (Spek, 2007)'
_computing_publication_material 'WinGX publication routines (Farrugia, 1999)'
_computing_structure_refinement 'SHELXL-97 (Sheldrick, 2008)'
_computing_structure_solution 'SIR2004(Burla, 2005)'
_diffrn_ambient_temperature 100(2)
_diffrn_detector_area_resol_mean 8.2640
_diffrn_measured_fraction_theta_full 0.992
_diffrn_measured_fraction_theta_max 0.959
_diffrn_measurement_device
; 
165 mm Onyx CCD detector in \k-geometry diffractometer
;
_diffrn_measurement_device_type 'Xcalibur, Onyx, Nova'
_diffrn_measurement_method '\w scans'
_diffrn_radiation_monochromator graphite
_diffrn_radiation_source 'Nova (Cu) X-ray Source'
_diffrn_radiation_type CuK\a
_diffrn_radiation_wavelength 1.54180
_diffrn_reflns_av_R_equivalents 0.0391
_diffrn_reflns_av_sigmaI/netI 0.0429
_diffrn_reflns_limit_h_max 18
_diffrn_reflns_limit_h_min -22
_diffrn_reflns_limit_k_max 26
_diffrn_reflns_limit_k_min -25
_diffrn_reflns_limit_l_max 24
_diffrn_reflns_limit_l_min -25
_diffrn_reflns_number 37621
_diffrn_reflns_theta_full 67.00
_diffrn_reflns_theta_max 74.66
_diffrn_reflns_theta_min 2.95
_exptl_absorpt_coefficient_mu 9.286
_exptl_absorpt_correction_T_max 1.00000
_exptl_absorpt_correction_T_min 0.52531
_exptl_absorpt_correction_type multi-scan
_exptl_absorpt_process_details
;
CrysAlisPro, Oxford Diffraction Ltd.,
Version 1.171.34.36 (release 02-08-2010 CrysAlis171 .NET)
(compiled Aug  2 2010,13:00:58)
Empirical absorption correction using spherical harmonics,
 implemented in SCALE3 ABSPACK scaling algorithm.
;
_exptl_crystal_colour blue
_exptl_crystal_density_diffrn 1.569
_exptl_crystal_density_method 'not measured'
_exptl_crystal_description prism
_exptl_crystal_F_000 4132
_exptl_crystal_size_max 0.087
_exptl_crystal_size_mid 0.077
_exptl_crystal_size_min 0.028
_refine_diff_density_max 2.214
_refine_diff_density_min -1.900
_refine_diff_density_rms 0.127
_refine_ls_extinction_method none
_refine_ls_goodness_of_fit_ref 1.029
_refine_ls_hydrogen_treatment constr
_refine_ls_matrix_type full
_refine_ls_number_parameters 1081
_refine_ls_number_reflns 17385
_refine_ls_number_restraints 0
_refine_ls_restrained_S_all 1.029
_refine_ls_R_factor_all 0.0542
_refine_ls_R_factor_gt 0.0452
_refine_ls_shift/su_max 0.002
_refine_ls_shift/su_mean 0.000
_refine_ls_structure_factor_coef Fsqd
_refine_ls_weighting_details 'calc w=1/[\s^2^(Fo^2^)+(0.0758P)^2^+4.9860P] where P=(Fo^2^+2Fc^2^)/3'
_refine_ls_weighting_scheme calc
_refine_ls_wR_factor_gt 0.1212
_refine_ls_wR_factor_ref 0.1311
_reflns_number_gt 14372
_reflns_number_total 17385
_reflns_threshold_expression >2\s(I)
_cod_data_source_file c3cc48553f.txt
_cod_data_source_block 3
_cod_original_sg_symbol_H-M 'P 2/n'
_cod_database_code 7111825

loop_
_symmetry_equiv_pos_as_xyz
'x, y, z'
'-x+1/2, y, -z+1/2'
'-x, -y, -z'
'x-1/2, -y, z-1/2'

loop_
_atom_site_label
_atom_site_type_symbol
_atom_site_fract_x
_atom_site_fract_y
_atom_site_fract_z
_atom_site_U_iso_or_equiv
_atom_site_adp_type
_atom_site_occupancy
_atom_site_symmetry_multiplicity
_atom_site_calc_flag
_atom_site_refinement_flags
C1 C 0.78710(18) 0.49638(17) 0.15911(18) 0.0228(7) Uani 1 1 d .
C2 C 0.84579(19) 0.4669(2) 0.07436(18) 0.0304(8) Uani 1 1 d .
H2 H 0.8694 0.4425 0.0467 0.036 Uiso 1 1 calc R
C3 C 0.83281(19) 0.5269(2) 0.06753(18) 0.0294(8) Uani 1 1 d .
H3 H 0.8461 0.5520 0.0344 0.035 Uiso 1 1 calc R
C4 C 0.76651(19) 0.60574(19) 0.12083(18) 0.0264(8) Uani 1 1 d .
C5 C 0.80464(19) 0.6521(2) 0.15309(19) 0.0288(8) Uani 1 1 d .
C6 C 0.7773(2) 0.7113(2) 0.1503(2) 0.0347(9) Uani 1 1 d .
H6 H 0.8009 0.7432 0.1717 0.042 Uiso 1 1 calc R
C7 C 0.7153(2) 0.7230(2) 0.1160(2) 0.0381(9) Uani 1 1 d .
H7 H 0.6972 0.7624 0.1153 0.046 Uiso 1 1 calc R
C8 C 0.6801(2) 0.6761(2) 0.0827(2) 0.0362(9) Uani 1 1 d .
H8 H 0.6391 0.6850 0.0591 0.043 Uiso 1 1 calc R
C9 C 0.7045(2) 0.6165(2) 0.08390(19) 0.0298(8) Uani 1 1 d .
C10 C 0.87500(19) 0.6416(2) 0.18665(19) 0.0302(8) Uani 1 1 d .
H10 H 0.8820 0.5973 0.1908 0.036 Uiso 1 1 calc R
C11 C 0.9300(2) 0.6670(2) 0.1445(2) 0.0393(10) Uani 1 1 d .
H11A H 0.9251 0.6483 0.1024 0.059 Uiso 1 1 calc R
H11B H 0.9745 0.6581 0.1646 0.059 Uiso 1 1 calc R
H11C H 0.9246 0.7106 0.1400 0.059 Uiso 1 1 calc R
C12 C 0.8821(2) 0.6692(2) 0.2545(2) 0.0405(10) Uani 1 1 d .
H12A H 0.8809 0.7131 0.2514 0.061 Uiso 1 1 calc R
H12B H 0.9247 0.6566 0.2762 0.061 Uiso 1 1 calc R
H12C H 0.8451 0.6553 0.2785 0.061 Uiso 1 1 calc R
C13 C 0.6676(2) 0.5666(2) 0.04410(19) 0.0338(9) Uani 1 1 d .
H13 H 0.6796 0.5271 0.0644 0.041 Uiso 1 1 calc R
C14 C 0.6908(2) 0.5654(3) -0.0253(2) 0.0438(11) Uani 1 1 d .
H14A H 0.6800 0.6039 -0.0461 0.066 Uiso 1 1 calc R
H14B H 0.6677 0.5330 -0.0493 0.066 Uiso 1 1 calc R
H14C H 0.7393 0.5587 -0.0237 0.066 Uiso 1 1 calc R
C15 C 0.5899(2) 0.5730(3) 0.0411(2) 0.0441(11) Uani 1 1 d .
H15A H 0.5757 0.5788 0.0840 0.066 Uiso 1 1 calc R
H15B H 0.5691 0.5366 0.0226 0.066 Uiso 1 1 calc R
H15C H 0.5762 0.6078 0.0147 0.066 Uiso 1 1 calc R
C16 C 0.8155(2) 0.38491(19) 0.15069(19) 0.0257(8) Uani 1 1 d .
C17 C 0.8754(2) 0.3567(2) 0.1778(2) 0.0290(8) Uani 1 1 d .
C18 C 0.8707(2) 0.2966(2) 0.1979(2) 0.0326(8) Uani 1 1 d .
H18 H 0.9095 0.2771 0.2168 0.039 Uiso 1 1 calc R
C19 C 0.8095(2) 0.2644(2) 0.1908(2) 0.0354(9) Uani 1 1 d .
H19 H 0.8069 0.2246 0.2065 0.043 Uiso 1 1 calc R
C20 C 0.7521(2) 0.2924(2) 0.1599(2) 0.0337(9) Uani 1 1 d .
H20 H 0.7117 0.2702 0.1538 0.040 Uiso 1 1 calc R
C21 C 0.75346(19) 0.3519(2) 0.13832(19) 0.0278(8) Uani 1 1 d .
C22 C 0.9460(2) 0.3869(2) 0.1776(2) 0.0314(9) Uani 1 1 d .
H22 H 0.9398 0.4313 0.1722 0.038 Uiso 1 1 calc R
C23 C 0.9812(2) 0.3620(2) 0.1194(2) 0.0394(10) Uani 1 1 d .
H23A H 0.9828 0.3181 0.1215 0.059 Uiso 1 1 calc R
H23B H 1.0269 0.3780 0.1203 0.059 Uiso 1 1 calc R
H23C H 0.9560 0.3744 0.0800 0.059 Uiso 1 1 calc R
C24 C 0.9915(2) 0.3752(2) 0.2394(2) 0.0382(10) Uani 1 1 d .
H24A H 1.0016 0.3322 0.2430 0.057 Uiso 1 1 calc R
H24B H 0.9683 0.3882 0.2762 0.057 Uiso 1 1 calc R
H24C H 1.0333 0.3978 0.2378 0.057 Uiso 1 1 calc R
C25 C 0.6937(2) 0.3789(2) 0.0968(2) 0.0337(9) Uani 1 1 d .
H25 H 0.6929 0.4232 0.1047 0.040 Uiso 1 1 calc R
C26 C 0.7041(3) 0.3687(3) 0.0248(2) 0.0491(12) Uani 1 1 d .
H26A H 0.7471 0.3860 0.0150 0.074 Uiso 1 1 calc R
H26B H 0.6678 0.3883 -0.0012 0.074 Uiso 1 1 calc R
H26C H 0.7039 0.3256 0.0157 0.074 Uiso 1 1 calc R
C27 C 0.6248(2) 0.3525(2) 0.1131(3) 0.0431(11) Uani 1 1 d .
H27A H 0.6194 0.3121 0.0951 0.065 Uiso 1 1 calc R
H27B H 0.5886 0.3783 0.0951 0.065 Uiso 1 1 calc R
H27C H 0.6232 0.3504 0.1593 0.065 Uiso 1 1 calc R
C28 C 0.27761(19) 0.8827(2) 0.1559(2) 0.0329(9) Uani 1 1 d .
C29 C 0.2934(2) 0.8516(3) 0.0542(2) 0.0476(13) Uani 1 1 d .
H29 H 0.2953 0.8265 0.0180 0.057 Uiso 1 1 calc R
C30 C 0.3087(2) 0.9117(3) 0.0578(2) 0.0462(12) Uani 1 1 d .
H30 H 0.3226 0.9362 0.0244 0.055 Uiso 1 1 calc R
C31 C 0.3147(3) 0.9923(2) 0.1420(3) 0.0451(12) Uani 1 1 d .
C32 C 0.3824(3) 1.0093(2) 0.1564(3) 0.0451(11) Uani 1 1 d .
C33 C 0.3939(4) 1.0699(3) 0.1741(4) 0.0693(18) Uani 1 1 d .
H33 H 0.4385 1.0830 0.1845 0.083 Uiso 1 1 calc R
C34 C 0.3407(5) 1.1115(3) 0.1766(4) 0.091(3) Uani 1 1 d .
H34 H 0.3497 1.1515 0.1900 0.109 Uiso 1 1 calc R
C35 C 0.2748(4) 1.0937(3) 0.1592(4) 0.084(2) Uani 1 1 d .
H35 H 0.2398 1.1224 0.1600 0.100 Uiso 1 1 calc R
C36 C 0.2590(3) 1.0336(3) 0.1404(3) 0.0583(16) Uani 1 1 d .
C37 C 0.4426(2) 0.9661(2) 0.1490(2) 0.0406(10) Uani 1 1 d .
H37 H 0.4257 0.9239 0.1503 0.049 Uiso 1 1 calc R
C38 C 0.5002(3) 0.9731(3) 0.2021(3) 0.0548(14) Uani 1 1 d .
H38A H 0.5237 1.0111 0.1962 0.082 Uiso 1 1 calc R
H38B H 0.5316 0.9396 0.1999 0.082 Uiso 1 1 calc R
H38C H 0.4815 0.9732 0.2436 0.082 Uiso 1 1 calc R
C39 C 0.4717(2) 0.9762(3) 0.0835(2) 0.0530(14) Uani 1 1 d .
H39A H 0.4895 1.0171 0.0815 0.080 Uiso 1 1 calc R
H39B H 0.4363 0.9706 0.0495 0.080 Uiso 1 1 calc R
H39C H 0.5077 0.9473 0.0782 0.080 Uiso 1 1 calc R
C40 C 0.1892(3) 1.0165(3) 0.1133(3) 0.069(2) Uani 1 1 d .
H40 H 0.1854 0.9718 0.1163 0.082 Uiso 1 1 calc R
C41 C 0.1327(3) 1.0437(4) 0.1508(5) 0.101(3) Uani 1 1 d .
H41A H 0.1403 1.0330 0.1957 0.152 Uiso 1 1 calc R
H41B H 0.0894 1.0279 0.1339 0.152 Uiso 1 1 calc R
H41C H 0.1329 1.0875 0.1463 0.152 Uiso 1 1 calc R
C42 C 0.1782(4) 1.0340(5) 0.0393(4) 0.105(4) Uani 1 1 d .
H42A H 0.1705 1.0773 0.0352 0.158 Uiso 1 1 calc R
H42B H 0.1393 1.0123 0.0199 0.158 Uiso 1 1 calc R
H42C H 0.2180 1.0229 0.0178 0.158 Uiso 1 1 calc R
C43 C 0.2586(2) 0.7712(2) 0.1291(2) 0.0352(9) Uani 1 1 d .
C44 C 0.3106(2) 0.7355(3) 0.1603(2) 0.0419(11) Uani 1 1 d .
C45 C 0.2943(3) 0.6759(3) 0.1755(3) 0.0519(13) Uani 1 1 d .
H45 H 0.3271 0.6515 0.1977 0.062 Uiso 1 1 calc R
C46 C 0.2304(3) 0.6517(3) 0.1585(3) 0.0584(14) Uani 1 1 d .
H46 H 0.2204 0.6117 0.1700 0.070 Uiso 1 1 calc R
C47 C 0.1816(3) 0.6868(3) 0.1244(3) 0.0523(13) Uani 1 1 d .
H47 H 0.1393 0.6696 0.1121 0.063 Uiso 1 1 calc R
C48 C 0.1940(2) 0.7472(3) 0.1080(2) 0.0439(11) Uani 1 1 d .
C49 C 0.3837(2) 0.7587(3) 0.1708(2) 0.0440(11) Uani 1 1 d .
H49 H 0.3823 0.8034 0.1754 0.053 Uiso 1 1 calc R
C50 C 0.4221(3) 0.7435(3) 0.1111(3) 0.0598(15) Uani 1 1 d .
H50A H 0.4249 0.6998 0.1062 0.090 Uiso 1 1 calc R
H50B H 0.4674 0.7604 0.1163 0.090 Uiso 1 1 calc R
H50C H 0.3982 0.7608 0.0732 0.090 Uiso 1 1 calc R
C51 C 0.4217(3) 0.7319(3) 0.2321(3) 0.0530(13) Uani 1 1 d .
H51A H 0.3943 0.7371 0.2682 0.079 Uiso 1 1 calc R
H51B H 0.4644 0.7529 0.2406 0.079 Uiso 1 1 calc R
H51C H 0.4300 0.6891 0.2257 0.079 Uiso 1 1 calc R
C52 C 0.1434(2) 0.7815(3) 0.0626(2) 0.0480(12) Uani 1 1 d .
H52 H 0.1532 0.8255 0.0661 0.058 Uiso 1 1 calc R
C53 C 0.1526(3) 0.7605(4) -0.0073(3) 0.069(2) Uani 1 1 d .
H53A H 0.1988 0.7681 -0.0174 0.104 Uiso 1 1 calc R
H53B H 0.1218 0.7829 -0.0368 0.104 Uiso 1 1 calc R
H53C H 0.1431 0.7175 -0.0112 0.104 Uiso 1 1 calc R
C54 C 0.0684(2) 0.7706(3) 0.0765(3) 0.0584(15) Uani 1 1 d .
H54A H 0.0552 0.7297 0.0639 0.088 Uiso 1 1 calc R
H54B H 0.0397 0.7995 0.0524 0.088 Uiso 1 1 calc R
H54C H 0.0634 0.7759 0.1220 0.088 Uiso 1 1 calc R
C55 C 0.26070(18) 0.35510(18) 0.18932(17) 0.0247(7) Uani 1 1 d .
C56 C 0.32587(19) 0.33457(19) 0.17545(18) 0.0262(8) Uani 1 1 d .
H56 H 0.3640 0.3500 0.1995 0.031 Uiso 1 1 calc R
C57 C 0.33537(19) 0.2921(2) 0.12717(19) 0.0293(8) Uani 1 1 d .
C58 C 0.2799(2) 0.2675(2) 0.0897(2) 0.0310(8) Uani 1 1 d .
H58 H 0.2864 0.2395 0.0568 0.037 Uiso 1 1 calc R
C59 C 0.2149(2) 0.2862(2) 0.1030(2) 0.0325(9) Uani 1 1 d .
C60 C 0.20580(19) 0.3290(2) 0.15214(19) 0.0286(8) Uani 1 1 d .
H60 H 0.1616 0.3403 0.1603 0.034 Uiso 1 1 calc R
C61 C 0.4064(2) 0.2731(2) 0.1154(2) 0.0360(9) Uani 1 1 d .
C62 C 0.1538(2) 0.2625(3) 0.0639(3) 0.0498(13) Uani 1 1 d .
C63 C 0.31548(16) 0.44761(19) 0.26367(17) 0.0249(8) Uani 1 1 d .
C64 C 0.34335(17) 0.46472(19) 0.32538(17) 0.0254(7) Uani 1 1 d .
H64 H 0.3243 0.4488 0.3616 0.030 Uiso 1 1 calc R
C65 C 0.39870(19) 0.5048(2) 0.33424(19) 0.0289(8) Uani 1 1 d .
C66 C 0.42777(18) 0.53058(19) 0.28118(18) 0.0274(8) Uani 1 1 d .
H66 H 0.4650 0.5570 0.2869 0.033 Uiso 1 1 calc R
C67 C 0.39973(17) 0.51582(19) 0.21965(18) 0.0247(7) Uani 1 1 d .
C68 C 0.34479(17) 0.47551(19) 0.21154(17) 0.0241(7) Uani 1 1 d .
H68 H 0.3268 0.4667 0.1697 0.029 Uiso 1 1 calc R
C69 C 0.4282(2) 0.5204(2) 0.4011(2) 0.0362(9) Uani 1 1 d .
C70 C 0.43030(18) 0.5397(2) 0.16060(18) 0.0287(8) Uani 1 1 d .
C71 C 0.68437(18) 0.0650(2) 0.23630(19) 0.0284(8) Uani 1 1 d .
C72 C 0.66956(19) 0.0926(2) 0.17562(19) 0.0298(8) Uani 1 1 d .
H72 H 0.6974 0.0842 0.1423 0.036 Uiso 1 1 calc R
C73 C 0.6146(2) 0.1323(2) 0.1637(2) 0.0318(8) Uani 1 1 d .
C74 C 0.5724(2) 0.1478(2) 0.2124(2) 0.0324(8) Uani 1 1 d .
H74 H 0.5359 0.1747 0.2046 0.039 Uiso 1 1 calc R
C75 C 0.5869(2) 0.1216(2) 0.2726(2) 0.0358(9) Uani 1 1 d .
C76 C 0.6413(2) 0.0818(2) 0.2847(2) 0.0336(9) Uani 1 1 d .
H76 H 0.6497 0.0656 0.3261 0.040 Uiso 1 1 calc R
C77 C 0.6008(2) 0.1579(2) 0.0973(2) 0.0375(9) Uani 1 1 d .
C78 C 0.5415(2) 0.1358(3) 0.3260(3) 0.0457(11) Uani 1 1 d .
C79 C 0.7615(2) -0.0278(2) 0.18978(19) 0.0312(8) Uani 1 1 d .
C80 C 0.8245(2) -0.0571(2) 0.1871(2) 0.0335(9) Uani 1 1 d .
H80 H 0.8601 -0.0466 0.2173 0.040 Uiso 1 1 calc R
C81 C 0.8357(2) -0.1014(2) 0.1409(2) 0.0349(9) Uani 1 1 d .
C82 C 0.7842(2) -0.1190(2) 0.0954(2) 0.0329(9) Uani 1 1 d .
H82 H 0.7914 -0.1491 0.0648 0.039 Uiso 1 1 calc R
C83 C 0.7214(2) -0.0903(2) 0.0972(2) 0.0323(8) Uani 1 1 d .
C84 C 0.7100(2) -0.04584(19) 0.14379(19) 0.0290(8) Uani 1 1 d .
H84 H 0.6670 -0.0279 0.1441 0.035 Uiso 1 1 calc R
C85 C 0.9051(2) -0.1301(2) 0.1407(3) 0.0423(11) Uani 1 1 d .
C86 C 0.6634(2) -0.1065(2) 0.0487(2) 0.0391(10) Uani 1 1 d .
B1 B 0.2500 0.4012(3) 0.2500 0.0239(11) Uani 1 2 d S
B2 B 0.7500 0.0199(3) 0.2500 0.0301(13) Uani 1 2 d S
F1 F 0.10602(18) 0.2420(3) 0.0992(2) 0.0924(15) Uani 1 1 d .
F2 F 0.1208(2) 0.3068(3) 0.0297(2) 0.1010(16) Uani 1 1 d .
F3 F 0.16768(17) 0.2194(3) 0.0235(2) 0.116(2) Uani 1 1 d .
F4 F 0.40976(15) 0.2357(2) 0.06504(16) 0.0728(12) Uani 1 1 d .
F5 F 0.43837(13) 0.24615(15) 0.16704(14) 0.0493(7) Uani 1 1 d .
F6 F 0.44619(13) 0.32168(16) 0.10372(16) 0.0550(8) Uani 1 1 d .
F7 F 0.49606(17) 0.5275(2) 0.40431(14) 0.0794(14) Uani 1 1 d .
F8 F 0.4007(3) 0.5683(2) 0.42536(16) 0.1041(19) Uani 1 1 d .
F9 F 0.42007(16) 0.47522(16) 0.44399(12) 0.0516(7) Uani 1 1 d .
F10 F 0.46287(12) 0.49578(12) 0.12972(12) 0.0361(6) Uani 1 1 d .
F11 F 0.47561(12) 0.58494(12) 0.17382(11) 0.0355(5) Uani 1 1 d .
F12 F 0.38231(12) 0.56245(13) 0.11688(11) 0.0357(5) Uani 1 1 d .
F13 F 0.68284(15) -0.14425(17) 0.00241(15) 0.0620(9) Uani 1 1 d .
F14 F 0.61230(15) -0.13456(16) 0.07635(16) 0.0565(8) Uani 1 1 d .
F15 F 0.63605(15) -0.05745(15) 0.01859(14) 0.0506(7) Uani 1 1 d .
F16 F 0.91041(16) -0.16969(18) 0.09254(17) 0.0670(10) Uani 1 1 d .
F17 F 0.92163(18) -0.16174(19) 0.19532(17) 0.0714(10) Uani 1 1 d .
F18 F 0.95466(14) -0.08867(17) 0.13793(19) 0.0661(9) Uani 1 1 d .
F19 F 0.4837(3) 0.1614(3) 0.3053(2) 0.135(3) Uani 1 1 d .
F20 F 0.5685(3) 0.1719(3) 0.3681(2) 0.147(3) Uani 1 1 d .
F21 F 0.5232(2) 0.0870(2) 0.3562(2) 0.0998(17) Uani 1 1 d .
F22 F 0.58914(18) 0.11305(16) 0.05254(14) 0.0570(8) Uani 1 1 d .
F23 F 0.65514(15) 0.18807(15) 0.07705(13) 0.0484(7) Uani 1 1 d .
F24 F 0.54975(18) 0.1968(2) 0.09087(17) 0.0736(12) Uani 1 1 d .
I1 I 0.626915(11) 0.499751(11) 0.204115(11) 0.02552(8) Uani 1 1 d .
I2 I 0.125660(12) 0.884354(14) 0.207290(12) 0.03318(8) Uani 1 1 d .
N1 N 0.81733(15) 0.44800(16) 0.13061(14) 0.0247(6) Uani 1 1 d .
N2 N 0.79568(15) 0.54487(16) 0.11912(14) 0.0235(6) Uani 1 1 d .
N3 N 0.27420(17) 0.83435(19) 0.11450(17) 0.0350(8) Uani 1 1 d .
N4 N 0.29990(17) 0.93029(19) 0.12053(17) 0.0349(8) Uani 1 1 d .
Pt1 Pt 0.7500 0.496772(9) 0.2500 0.01882(7) Uani 1 2 d S
Pt2 Pt 0.2500 0.883258(11) 0.2500 0.02553(7) Uani 1 2 d S

loop_
_atom_site_aniso_label
_atom_site_aniso_U_11
_atom_site_aniso_U_22
_atom_site_aniso_U_33
_atom_site_aniso_U_23
_atom_site_aniso_U_13
_atom_site_aniso_U_12
C1 0.0209(16) 0.0233(19) 0.0240(18) -0.0023(14) -0.0005(13) 0.0009(12)
C2 0.0352(19) 0.033(2) 0.0236(18) -0.0042(17) 0.0095(14) 0.0014(15)
C3 0.0332(19) 0.034(2) 0.0225(18) 0.0009(17) 0.0104(14) 0.0016(15)
C4 0.0299(18) 0.0249(19) 0.0253(18) 0.0008(16) 0.0087(14) 0.0008(14)
C5 0.0301(19) 0.030(2) 0.0268(19) 0.0016(17) 0.0060(14) -0.0027(15)
C6 0.040(2) 0.026(2) 0.039(2) 0.0012(18) 0.0060(17) -0.0003(16)
C7 0.044(2) 0.029(2) 0.042(2) 0.011(2) 0.0062(18) 0.0075(17)
C8 0.035(2) 0.039(2) 0.035(2) 0.0112(19) 0.0004(16) 0.0042(17)
C9 0.034(2) 0.033(2) 0.0229(18) 0.0044(17) 0.0055(14) -0.0024(15)
C10 0.0289(18) 0.029(2) 0.033(2) 0.0008(17) 0.0045(15) -0.0020(14)
C11 0.033(2) 0.041(3) 0.045(2) 0.007(2) 0.0061(17) -0.0009(17)
C12 0.043(2) 0.037(2) 0.041(2) -0.001(2) -0.0033(18) -0.0016(18)
C13 0.039(2) 0.039(2) 0.0226(18) 0.0078(18) -0.0015(15) -0.0041(17)
C14 0.053(3) 0.051(3) 0.026(2) 0.004(2) -0.0019(18) -0.006(2)
C15 0.036(2) 0.057(3) 0.038(2) 0.013(2) -0.0044(17) -0.007(2)
C16 0.0298(19) 0.024(2) 0.0237(18) -0.0024(15) 0.0041(14) -0.0015(14)
C17 0.0285(18) 0.028(2) 0.031(2) -0.0041(17) 0.0056(14) 0.0034(15)
C18 0.0307(19) 0.028(2) 0.039(2) 0.0009(18) 0.0018(15) 0.0027(15)
C19 0.038(2) 0.024(2) 0.044(2) -0.0001(19) 0.0052(17) 0.0020(16)
C20 0.033(2) 0.027(2) 0.042(2) -0.0039(19) 0.0062(16) -0.0020(15)
C21 0.0282(18) 0.027(2) 0.0282(19) -0.0106(17) 0.0040(14) 0.0015(14)
C22 0.0272(19) 0.028(2) 0.039(2) -0.0024(18) 0.0041(15) 0.0008(14)
C23 0.031(2) 0.041(3) 0.047(3) -0.005(2) 0.0121(17) 0.0038(17)
C24 0.029(2) 0.036(2) 0.048(3) 0.000(2) -0.0019(17) 0.0029(16)
C25 0.031(2) 0.031(2) 0.038(2) -0.0048(19) -0.0019(16) 0.0019(15)
C26 0.049(3) 0.061(3) 0.035(2) -0.010(2) -0.0086(19) 0.011(2)
C27 0.032(2) 0.035(2) 0.062(3) -0.010(2) -0.0006(19) -0.0022(17)
C28 0.0240(18) 0.037(2) 0.038(2) 0.0044(19) 0.0069(15) 0.0049(14)
C29 0.038(2) 0.077(4) 0.029(2) 0.000(2) 0.0078(17) 0.001(2)
C30 0.040(2) 0.066(4) 0.034(2) 0.011(2) 0.0099(17) 0.003(2)
C31 0.045(3) 0.039(3) 0.054(3) 0.018(2) 0.022(2) 0.0076(19)
C32 0.047(3) 0.036(3) 0.054(3) 0.006(2) 0.018(2) -0.0047(19)
C33 0.078(4) 0.043(3) 0.091(5) 0.002(3) 0.035(4) -0.015(3)
C34 0.122(7) 0.033(3) 0.122(7) 0.005(4) 0.044(5) 0.001(4)
C35 0.080(5) 0.043(4) 0.136(7) 0.012(4) 0.054(5) 0.020(3)
C36 0.055(3) 0.047(3) 0.077(4) 0.028(3) 0.032(3) 0.018(2)
C37 0.036(2) 0.042(3) 0.045(2) 0.009(2) 0.0063(17) -0.0049(18)
C38 0.043(3) 0.066(4) 0.056(3) 0.011(3) 0.002(2) -0.017(2)
C39 0.034(2) 0.074(4) 0.052(3) 0.014(3) 0.0093(19) 0.004(2)
C40 0.043(3) 0.070(4) 0.096(5) 0.043(4) 0.030(3) 0.022(3)
C41 0.062(4) 0.060(4) 0.192(9) 0.037(5) 0.066(5) 0.025(3)
C42 0.052(4) 0.142(9) 0.122(7) 0.079(7) 0.009(4) 0.010(4)
C43 0.034(2) 0.039(2) 0.033(2) -0.0111(19) 0.0075(16) 0.0027(17)
C44 0.041(2) 0.045(3) 0.041(2) -0.012(2) 0.0039(18) 0.0059(19)
C45 0.058(3) 0.042(3) 0.055(3) -0.011(3) 0.002(2) 0.011(2)
C46 0.060(3) 0.038(3) 0.078(4) -0.013(3) 0.011(3) -0.002(2)
C47 0.048(3) 0.045(3) 0.064(3) -0.021(3) 0.009(2) -0.011(2)
C48 0.034(2) 0.053(3) 0.045(3) -0.020(2) 0.0072(18) 0.0031(19)
C49 0.034(2) 0.052(3) 0.047(3) -0.011(2) 0.0051(18) 0.0101(19)
C50 0.045(3) 0.078(4) 0.059(3) -0.015(3) 0.013(2) 0.010(3)
C51 0.048(3) 0.048(3) 0.061(3) -0.008(3) -0.007(2) 0.015(2)
C52 0.035(2) 0.066(4) 0.043(3) -0.014(3) 0.0009(18) 0.004(2)
C53 0.053(3) 0.111(6) 0.042(3) -0.019(3) -0.006(2) 0.018(3)
C54 0.035(3) 0.075(4) 0.064(3) -0.022(3) 0.001(2) 0.001(2)
C55 0.0288(17) 0.0256(19) 0.0203(16) 0.0040(15) 0.0064(13) -0.0002(14)
C56 0.0262(17) 0.029(2) 0.0233(18) -0.0004(16) 0.0020(13) 0.0023(14)
C57 0.0297(19) 0.029(2) 0.0292(19) -0.0008(17) 0.0060(14) 0.0057(15)
C58 0.033(2) 0.029(2) 0.031(2) -0.0058(18) 0.0028(15) 0.0048(15)
C59 0.0294(19) 0.034(2) 0.035(2) -0.0093(18) 0.0032(15) 0.0009(15)
C60 0.0260(18) 0.031(2) 0.0301(19) -0.0019(17) 0.0072(14) 0.0019(14)
C61 0.034(2) 0.039(2) 0.036(2) -0.011(2) 0.0047(16) 0.0073(17)
C62 0.030(2) 0.062(3) 0.057(3) -0.026(3) 0.0006(19) 0.006(2)
C63 0.0215(17) 0.028(2) 0.0251(17) -0.0003(15) 0.0025(13) 0.0034(12)
C64 0.0220(16) 0.030(2) 0.0244(17) 0.0006(16) 0.0063(13) 0.0017(13)
C65 0.0282(19) 0.035(2) 0.0242(19) -0.0042(16) 0.0051(14) 0.0008(14)
C66 0.0249(17) 0.029(2) 0.0286(19) -0.0002(16) 0.0020(13) -0.0044(13)
C67 0.0222(16) 0.0287(19) 0.0237(18) 0.0006(16) 0.0042(13) 0.0025(13)
C68 0.0230(16) 0.030(2) 0.0192(16) 0.0003(15) 0.0025(12) 0.0009(13)
C69 0.040(2) 0.043(3) 0.027(2) -0.0027(19) 0.0060(16) -0.0061(18)
C70 0.0267(17) 0.034(2) 0.0261(18) 0.0008(17) 0.0050(13) -0.0012(14)
C71 0.0283(19) 0.025(2) 0.032(2) -0.0057(16) 0.0030(14) -0.0040(13)
C72 0.0303(18) 0.031(2) 0.0289(19) -0.0023(17) 0.0053(14) 0.0003(15)
C73 0.0310(19) 0.029(2) 0.035(2) -0.0022(18) 0.0041(15) -0.0019(15)
C74 0.0314(19) 0.026(2) 0.040(2) -0.0051(18) 0.0076(15) -0.0020(14)
C75 0.036(2) 0.031(2) 0.042(2) -0.0091(19) 0.0136(17) -0.0063(16)
C76 0.038(2) 0.030(2) 0.033(2) -0.0051(18) 0.0048(16) -0.0058(16)
C77 0.039(2) 0.031(2) 0.042(2) 0.002(2) 0.0061(17) 0.0059(17)
C78 0.046(3) 0.041(3) 0.052(3) -0.009(2) 0.020(2) -0.007(2)
C79 0.037(2) 0.029(2) 0.0275(19) 0.0000(17) 0.0033(15) 0.0005(15)
C80 0.037(2) 0.028(2) 0.035(2) 0.0003(18) -0.0007(16) 0.0030(16)
C81 0.031(2) 0.035(2) 0.039(2) -0.0002(19) 0.0010(16) 0.0060(16)
C82 0.038(2) 0.029(2) 0.032(2) -0.0002(18) 0.0050(16) 0.0051(16)
C83 0.033(2) 0.030(2) 0.033(2) 0.0004(18) 0.0012(15) 0.0040(15)
C84 0.0309(19) 0.027(2) 0.0294(19) 0.0003(17) 0.0040(14) 0.0041(14)
C85 0.033(2) 0.040(3) 0.054(3) -0.011(2) -0.0032(18) 0.0085(18)
C86 0.039(2) 0.034(2) 0.043(2) -0.007(2) -0.0037(18) 0.0081(17)
B1 0.020(2) 0.030(3) 0.022(3) 0.000 0.0038(19) 0.000
B2 0.031(3) 0.028(3) 0.031(3) 0.000 0.002(2) 0.000
F1 0.051(2) 0.128(4) 0.099(3) -0.045(3) 0.0095(18) -0.038(2)
F2 0.080(3) 0.117(4) 0.097(3) -0.014(3) -0.054(2) 0.007(3)
F3 0.0400(17) 0.158(5) 0.147(4) -0.130(4) -0.008(2) 0.008(2)
F4 0.0379(15) 0.108(3) 0.071(2) -0.058(2) -0.0014(13) 0.0195(16)
F5 0.0352(13) 0.0546(19) 0.0580(17) 0.0063(15) 0.0028(11) 0.0169(12)
F6 0.0349(14) 0.058(2) 0.075(2) 0.0100(16) 0.0230(13) 0.0030(12)
F7 0.0596(19) 0.142(4) 0.0350(15) -0.003(2) -0.0048(13) -0.048(2)
F8 0.190(5) 0.073(3) 0.0423(18) -0.0313(19) -0.038(2) 0.072(3)
F9 0.0726(19) 0.0533(19) 0.0276(13) 0.0064(13) -0.0042(12) -0.0093(14)
F10 0.0357(12) 0.0428(15) 0.0318(12) -0.0017(11) 0.0154(10) -0.0004(10)
F11 0.0397(12) 0.0370(14) 0.0307(12) 0.0017(11) 0.0080(9) -0.0126(10)
F12 0.0348(12) 0.0449(15) 0.0275(11) 0.0106(11) 0.0028(9) 0.0001(10)
F13 0.0527(16) 0.069(2) 0.0613(18) -0.0404(18) -0.0170(13) 0.0204(15)
F14 0.0425(15) 0.057(2) 0.068(2) 0.0027(17) -0.0074(13) -0.0111(13)
F15 0.0567(16) 0.0465(17) 0.0457(15) 0.0000(14) -0.0158(12) 0.0114(12)
F16 0.0470(16) 0.077(3) 0.075(2) -0.0372(19) -0.0049(14) 0.0254(15)
F17 0.064(2) 0.078(3) 0.071(2) 0.008(2) -0.0067(16) 0.0370(18)
F18 0.0341(15) 0.056(2) 0.110(3) -0.014(2) 0.0146(15) 0.0028(13)
F19 0.115(4) 0.215(7) 0.083(3) 0.026(4) 0.056(3) 0.106(4)
F20 0.155(5) 0.187(6) 0.113(3) -0.112(4) 0.103(4) -0.115(5)
F21 0.117(3) 0.055(2) 0.141(4) 0.017(3) 0.101(3) 0.003(2)
F22 0.079(2) 0.0502(19) 0.0397(15) -0.0020(14) -0.0110(14) -0.0148(15)
F23 0.0577(16) 0.0485(18) 0.0404(14) 0.0005(13) 0.0121(12) -0.0088(13)
F24 0.068(2) 0.088(3) 0.068(2) 0.033(2) 0.0247(16) 0.044(2)
I1 0.02267(13) 0.03153(15) 0.02242(13) 0.00022(9) 0.00214(9) 0.00133(7)
I2 0.02581(14) 0.04126(17) 0.03306(15) -0.00046(11) 0.00607(10) 0.00160(9)
N1 0.0280(15) 0.0266(17) 0.0203(14) -0.0021(13) 0.0079(11) 0.0038(12)
N2 0.0266(14) 0.0273(17) 0.0172(14) 0.0018(13) 0.0058(11) -0.0016(12)
N3 0.0285(16) 0.046(2) 0.0310(17) -0.0024(17) 0.0071(13) 0.0039(14)
N4 0.0277(16) 0.044(2) 0.0337(18) 0.0106(17) 0.0088(13) 0.0020(14)
Pt1 0.02065(11) 0.01882(11) 0.01738(11) 0.000 0.00402(7) 0.000
Pt2 0.02404(12) 0.02569(13) 0.02770(13) 0.000 0.00760(8) 0.000

loop_
_atom_type_symbol
_atom_type_description
_atom_type_scat_dispersion_real
_atom_type_scat_dispersion_imag
_atom_type_scat_source
C C 0.0181 0.0091 'International Tables Vol C Tables 4.2.6.8 and 6.1.1.4'
H H 0.0000 0.0000 'International Tables Vol C Tables 4.2.6.8 and 6.1.1.4'
B B 0.0090 0.0039 'International Tables Vol C Tables 4.2.6.8 and 6.1.1.4'
F F 0.0727 0.0534 'International Tables Vol C Tables 4.2.6.8 and 6.1.1.4'
I I -0.3257 6.8362 'International Tables Vol C Tables 4.2.6.8 and 6.1.1.4'
N N 0.0311 0.0180 'International Tables Vol C Tables 4.2.6.8 and 6.1.1.4'
Pt Pt -4.5932 6.9264 'International Tables Vol C Tables 4.2.6.8 and 6.1.1.4'

loop_
_geom_angle_atom_site_label_1
_geom_angle_atom_site_label_2
_geom_angle_atom_site_label_3
_geom_angle
_geom_angle_site_symmetry_1
_geom_angle_site_symmetry_3
N2 C1 N1 105.1(3) . .
N2 C1 Pt1 128.2(3) . .
N1 C1 Pt1 126.2(3) . .
C3 C2 N1 107.0(3) . .
C3 C2 H2 126.5 . .
N1 C2 H2 126.5 . .
C2 C3 N2 107.5(3) . .
C2 C3 H3 126.3 . .
N2 C3 H3 126.3 . .
C5 C4 C9 123.3(4) . .
C5 C4 N2 118.5(3) . .
C9 C4 N2 117.8(4) . .
C6 C5 C4 117.3(4) . .
C6 C5 C10 119.6(4) . .
C4 C5 C10 123.0(4) . .
C7 C6 C5 120.7(4) . .
C7 C6 H6 119.6 . .
C5 C6 H6 119.6 . .
C6 C7 C8 120.3(4) . .
C6 C7 H7 119.8 . .
C8 C7 H7 119.8 . .
C9 C8 C7 121.6(4) . .
C9 C8 H8 119.2 . .
C7 C8 H8 119.2 . .
C8 C9 C4 116.7(4) . .
C8 C9 C13 120.9(4) . .
C4 C9 C13 122.3(4) . .
C5 C10 C12 112.3(3) . .
C5 C10 C11 109.8(3) . .
C12 C10 C11 111.1(4) . .
C5 C10 H10 107.8 . .
C12 C10 H10 107.8 . .
C11 C10 H10 107.8 . .
C10 C11 H11A 109.5 . .
C10 C11 H11B 109.5 . .
H11A C11 H11B 109.5 . .
C10 C11 H11C 109.5 . .
H11A C11 H11C 109.5 . .
H11B C11 H11C 109.5 . .
C10 C12 H12A 109.5 . .
C10 C12 H12B 109.5 . .
H12A C12 H12B 109.5 . .
C10 C12 H12C 109.5 . .
H12A C12 H12C 109.5 . .
H12B C12 H12C 109.5 . .
C9 C13 C15 113.0(4) . .
C9 C13 C14 110.8(4) . .
C15 C13 C14 109.2(4) . .
C9 C13 H13 107.9 . .
C15 C13 H13 107.9 . .
C14 C13 H13 107.9 . .
C13 C14 H14A 109.5 . .
C13 C14 H14B 109.5 . .
H14A C14 H14B 109.5 . .
C13 C14 H14C 109.5 . .
H14A C14 H14C 109.5 . .
H14B C14 H14C 109.5 . .
C13 C15 H15A 109.5 . .
C13 C15 H15B 109.5 . .
H15A C15 H15B 109.5 . .
C13 C15 H15C 109.5 . .
H15A C15 H15C 109.5 . .
H15B C15 H15C 109.5 . .
C17 C16 C21 122.0(4) . .
C17 C16 N1 119.7(3) . .
C21 C16 N1 118.1(4) . .
C18 C17 C16 117.6(4) . .
C18 C17 C22 119.4(4) . .
C16 C17 C22 122.5(4) . .
C17 C18 C19 121.6(4) . .
C17 C18 H18 119.2 . .
C19 C18 H18 119.2 . .
C18 C19 C20 119.4(4) . .
C18 C19 H19 120.3 . .
C20 C19 H19 120.3 . .
C21 C20 C19 121.9(4) . .
C21 C20 H20 119.0 . .
C19 C20 H20 119.0 . .
C20 C21 C16 117.2(4) . .
C20 C21 C25 121.1(4) . .
C16 C21 C25 121.4(4) . .
C24 C22 C23 109.2(3) . .
C24 C22 C17 113.4(4) . .
C23 C22 C17 108.1(3) . .
C24 C22 H22 108.7 . .
C23 C22 H22 108.7 . .
C17 C22 H22 108.7 . .
C22 C23 H23A 109.5 . .
C22 C23 H23B 109.5 . .
H23A C23 H23B 109.5 . .
C22 C23 H23C 109.5 . .
H23A C23 H23C 109.5 . .
H23B C23 H23C 109.5 . .
C22 C24 H24A 109.5 . .
C22 C24 H24B 109.5 . .
H24A C24 H24B 109.5 . .
C22 C24 H24C 109.5 . .
H24A C24 H24C 109.5 . .
H24B C24 H24C 109.5 . .
C21 C25 C27 112.8(4) . .
C21 C25 C26 109.8(4) . .
C27 C25 C26 110.1(4) . .
C21 C25 H25 108.0 . .
C27 C25 H25 108.0 . .
C26 C25 H25 108.0 . .
C25 C26 H26A 109.5 . .
C25 C26 H26B 109.5 . .
H26A C26 H26B 109.5 . .
C25 C26 H26C 109.5 . .
H26A C26 H26C 109.5 . .
H26B C26 H26C 109.5 . .
C25 C27 H27A 109.5 . .
C25 C27 H27B 109.5 . .
H27A C27 H27B 109.5 . .
C25 C27 H27C 109.5 . .
H27A C27 H27C 109.5 . .
H27B C27 H27C 109.5 . .
N3 C28 N4 104.8(4) . .
N3 C28 Pt2 126.7(3) . .
N4 C28 Pt2 128.5(3) . .
C30 C29 N3 106.8(4) . .
C30 C29 H29 126.6 . .
N3 C29 H29 126.6 . .
C29 C30 N4 107.2(4) . .
C29 C30 H30 126.4 . .
N4 C30 H30 126.4 . .
C32 C31 C36 124.0(5) . .
C32 C31 N4 118.8(4) . .
C36 C31 N4 116.9(5) . .
C33 C32 C31 116.5(5) . .
C33 C32 C37 120.1(5) . .
C31 C32 C37 123.2(5) . .
C32 C33 C34 121.6(7) . .
C32 C33 H33 119.2 . .
C34 C33 H33 119.2 . .
C35 C34 C33 120.2(7) . .
C35 C34 H34 119.9 . .
C33 C34 H34 119.9 . .
C34 C35 C36 121.5(6) . .
C34 C35 H35 119.2 . .
C36 C35 H35 119.2 . .
C35 C36 C31 115.9(6) . .
C35 C36 C40 121.3(6) . .
C31 C36 C40 122.4(6) . .
C38 C37 C39 108.6(4) . .
C38 C37 C32 113.8(5) . .
C39 C37 C32 110.2(4) . .
C38 C37 H37 108.0 . .
C39 C37 H37 108.0 . .
C32 C37 H37 108.0 . .
C37 C38 H38A 109.5 . .
C37 C38 H38B 109.5 . .
H38A C38 H38B 109.5 . .
C37 C38 H38C 109.5 . .
H38A C38 H38C 109.5 . .
H38B C38 H38C 109.5 . .
C37 C39 H39A 109.5 . .
C37 C39 H39B 109.5 . .
H39A C39 H39B 109.5 . .
C37 C39 H39C 109.5 . .
H39A C39 H39C 109.5 . .
H39B C39 H39C 109.5 . .
C36 C40 C41 113.3(7) . .
C36 C40 C42 111.1(5) . .
C41 C40 C42 110.4(6) . .
C36 C40 H40 107.2 . .
C41 C40 H40 107.2 . .
C42 C40 H40 107.2 . .
C40 C41 H41A 109.5 . .
C40 C41 H41B 109.5 . .
H41A C41 H41B 109.5 . .
C40 C41 H41C 109.5 . .
H41A C41 H41C 109.5 . .
H41B C41 H41C 109.5 . .
C40 C42 H42A 109.5 . .
C40 C42 H42B 109.5 . .
H42A C42 H42B 109.5 . .
C40 C42 H42C 109.5 . .
H42A C42 H42C 109.5 . .
H42B C42 H42C 109.5 . .
C44 C43 C48 122.8(5) . .
C44 C43 N3 117.8(4) . .
C48 C43 N3 119.2(4) . .
C45 C44 C43 117.1(5) . .
C45 C44 C49 120.8(5) . .
C43 C44 C49 121.8(5) . .
C46 C45 C44 121.6(5) . .
C46 C45 H45 119.2 . .
C44 C45 H45 119.2 . .
C47 C46 C45 120.0(6) . .
C47 C46 H46 120.0 . .
C45 C46 H46 120.0 . .
C46 C47 C48 121.7(5) . .
C46 C47 H47 119.1 . .
C48 C47 H47 119.1 . .
C47 C48 C43 116.6(5) . .
C47 C48 C52 120.2(5) . .
C43 C48 C52 122.7(5) . .
C44 C49 C50 109.2(4) . .
C44 C49 C51 112.7(5) . .
C50 C49 C51 110.2(4) . .
C44 C49 H49 108.2 . .
C50 C49 H49 108.2 . .
C51 C49 H49 108.2 . .
C49 C50 H50A 109.5 . .
C49 C50 H50B 109.5 . .
H50A C50 H50B 109.5 . .
C49 C50 H50C 109.5 . .
H50A C50 H50C 109.5 . .
H50B C50 H50C 109.5 . .
C49 C51 H51A 109.5 . .
C49 C51 H51B 109.5 . .
H51A C51 H51B 109.5 . .
C49 C51 H51C 109.5 . .
H51A C51 H51C 109.5 . .
H51B C51 H51C 109.5 . .
C48 C52 C54 113.6(5) . .
C48 C52 C53 108.5(4) . .
C54 C52 C53 108.1(4) . .
C48 C52 H52 108.9 . .
C54 C52 H52 108.9 . .
C53 C52 H52 108.9 . .
C52 C53 H53A 109.5 . .
C52 C53 H53B 109.5 . .
H53A C53 H53B 109.5 . .
C52 C53 H53C 109.5 . .
H53A C53 H53C 109.5 . .
H53B C53 H53C 109.5 . .
C52 C54 H54A 109.5 . .
C52 C54 H54B 109.5 . .
H54A C54 H54B 109.5 . .
C52 C54 H54C 109.5 . .
H54A C54 H54C 109.5 . .
H54B C54 H54C 109.5 . .
C60 C55 C56 115.7(4) . .
C60 C55 B1 122.4(3) . .
C56 C55 B1 121.6(3) . .
C57 C56 C55 122.3(4) . .
C57 C56 H56 118.8 . .
C55 C56 H56 118.8 . .
C56 C57 C58 121.1(3) . .
C56 C57 C61 118.8(4) . .
C58 C57 C61 120.1(4) . .
C59 C58 C57 117.9(4) . .
C59 C58 H58 121.1 . .
C57 C58 H58 121.1 . .
C58 C59 C60 120.6(4) . .
C58 C59 C62 120.5(4) . .
C60 C59 C62 119.0(4) . .
C55 C60 C59 122.4(3) . .
C55 C60 H60 118.8 . .
C59 C60 H60 118.8 . .
F4 C61 F5 108.1(4) . .
F4 C61 F6 106.1(4) . .
F5 C61 F6 104.2(4) . .
F4 C61 C57 113.7(4) . .
F5 C61 C57 112.4(4) . .
F6 C61 C57 111.8(4) . .
F3 C62 F1 107.8(5) . .
F3 C62 F2 107.4(5) . .
F1 C62 F2 101.9(5) . .
F3 C62 C59 113.6(4) . .
F1 C62 C59 113.4(4) . .
F2 C62 C59 112.1(5) . .
C68 C63 C64 115.6(3) . .
C68 C63 B1 119.8(3) . .
C64 C63 B1 124.5(3) . .
C65 C64 C63 122.2(3) . .
C65 C64 H64 118.9 . .
C63 C64 H64 118.9 . .
C66 C65 C64 120.7(4) . .
C66 C65 C69 118.9(4) . .
C64 C65 C69 120.4(4) . .
C67 C66 C65 118.2(4) . .
C67 C66 H66 120.9 . .
C65 C66 H66 120.9 . .
C66 C67 C68 120.5(3) . .
C66 C67 C70 120.9(3) . .
C68 C67 C70 118.5(3) . .
C67 C68 C63 122.8(3) . .
C67 C68 H68 118.6 . .
C63 C68 H68 118.6 . .
F8 C69 F7 109.3(5) . .
F8 C69 F9 105.2(4) . .
F7 C69 F9 102.7(4) . .
F8 C69 C65 113.4(4) . .
F7 C69 C65 112.7(3) . .
F9 C69 C65 112.8(4) . .
F10 C70 F11 106.9(3) . .
F10 C70 F12 106.1(3) . .
F11 C70 F12 106.5(3) . .
F10 C70 C67 112.1(3) . .
F11 C70 C67 112.9(3) . .
F12 C70 C67 111.9(3) . .
C72 C71 C76 115.5(4) . .
C72 C71 B2 121.5(3) . .
C76 C71 B2 122.9(3) . .
C73 C72 C71 122.1(4) . .
C73 C72 H72 118.9 . .
C71 C72 H72 118.9 . .
C72 C73 C74 121.2(4) . .
C72 C73 C77 118.7(4) . .
C74 C73 C77 120.0(4) . .
C75 C74 C73 117.3(4) . .
C75 C74 H74 121.3 . .
C73 C74 H74 121.3 . .
C74 C75 C76 121.7(4) . .
C74 C75 C78 119.1(4) . .
C76 C75 C78 119.2(4) . .
C75 C76 C71 122.1(4) . .
C75 C76 H76 118.9 . .
C71 C76 H76 118.9 . .
F24 C77 F23 105.5(4) . .
F24 C77 F22 108.0(4) . .
F23 C77 F22 103.7(3) . .
F24 C77 C73 114.8(4) . .
F23 C77 C73 112.2(4) . .
F22 C77 C73 111.8(4) . .
F20 C78 F21 107.3(5) . .
F20 C78 F19 105.6(6) . .
F21 C78 F19 104.1(5) . .
F20 C78 C75 113.2(4) . .
F21 C78 C75 112.7(4) . .
F19 C78 C75 113.2(5) . .
C84 C79 C80 116.3(4) . .
C84 C79 B2 124.1(3) . .
C80 C79 B2 119.3(3) . .
C81 C80 C79 122.1(4) . .
C81 C80 H80 118.9 . .
C79 C80 H80 118.9 . .
C82 C81 C80 121.1(4) . .
C82 C81 C85 120.0(4) . .
C80 C81 C85 118.9(4) . .
C81 C82 C83 117.6(4) . .
C81 C82 H82 121.2 . .
C83 C82 H82 121.2 . .
C82 C83 C84 121.3(4) . .
C82 C83 C86 120.5(4) . .
C84 C83 C86 118.2(4) . .
C79 C84 C83 121.5(4) . .
C79 C84 H84 119.2 . .
C83 C84 H84 119.2 . .
F16 C85 F18 108.1(4) . .
F16 C85 F17 105.7(4) . .
F18 C85 F17 104.7(4) . .
F16 C85 C81 113.3(4) . .
F18 C85 C81 112.5(4) . .
F17 C85 C81 111.9(4) . .
F15 C86 F13 106.6(4) . .
F15 C86 F14 106.2(4) . .
F13 C86 F14 106.8(4) . .
F15 C86 C83 112.4(4) . .
F13 C86 C83 112.3(4) . .
F14 C86 C83 112.1(4) . .
C55 B1 C55 104.1(5) . 2
C55 B1 C63 113.00(18) . 2
C55 B1 C63 111.53(18) 2 2
C55 B1 C63 111.53(18) . .
C55 B1 C63 113.00(18) 2 .
C63 B1 C63 104.0(4) 2 .
C71 B2 C71 105.7(5) 2_655 .
C71 B2 C79 113.6(2) 2_655 2_655
C71 B2 C79 111.1(2) . 2_655
C71 B2 C79 111.1(2) 2_655 .
C71 B2 C79 113.6(2) . .
C79 B2 C79 102.0(5) 2_655 .
C1 N1 C2 110.3(3) . .
C1 N1 C16 126.4(3) . .
C2 N1 C16 123.0(3) . .
C1 N2 C3 110.1(3) . .
C1 N2 C4 129.1(3) . .
C3 N2 C4 120.5(3) . .
C28 N3 C29 110.8(4) . .
C28 N3 C43 127.5(4) . .
C29 N3 C43 121.6(4) . .
C28 N4 C30 110.5(4) . .
C28 N4 C31 127.8(4) . .
C30 N4 C31 121.7(4) . .
C1 Pt1 C1 179.5(2) 2_655 .
C1 Pt1 I1 92.88(10) 2_655 2_655
C1 Pt1 I1 87.13(10) . 2_655
C1 Pt1 I1 87.13(10) 2_655 .
C1 Pt1 I1 92.88(10) . .
I1 Pt1 I1 177.055(14) 2_655 .
C28 Pt2 C28 179.4(3) 2 .
C28 Pt2 I2 90.85(11) 2 .
C28 Pt2 I2 89.15(11) . .
C28 Pt2 I2 89.15(11) 2 2
C28 Pt2 I2 90.85(11) . 2
I2 Pt2 I2 178.917(16) . 2

loop_
_geom_bond_atom_site_label_1
_geom_bond_atom_site_label_2
_geom_bond_distance
_geom_bond_site_symmetry_2
C1 N2 1.362(5) .
C1 N1 1.366(5) .
C1 Pt1 2.069(4) .
C2 C3 1.339(6) .
C2 N1 1.392(5) .
C2 H2 0.9300 .
C3 N2 1.394(4) .
C3 H3 0.9300 .
C4 C5 1.399(6) .
C4 C9 1.407(6) .
C4 N2 1.448(5) .
C5 C6 1.398(6) .
C5 C10 1.516(5) .
C6 C7 1.385(6) .
C6 H6 0.9300 .
C7 C8 1.387(7) .
C7 H7 0.9300 .
C8 C9 1.387(6) .
C8 H8 0.9300 .
C9 C13 1.517(6) .
C10 C12 1.525(6) .
C10 C11 1.543(5) .
C10 H10 0.9800 .
C11 H11A 0.9600 .
C11 H11B 0.9600 .
C11 H11C 0.9600 .
C12 H12A 0.9600 .
C12 H12B 0.9600 .
C12 H12C 0.9600 .
C13 C15 1.526(6) .
C13 C14 1.540(6) .
C13 H13 0.9800 .
C14 H14A 0.9600 .
C14 H14B 0.9600 .
C14 H14C 0.9600 .
C15 H15A 0.9600 .
C15 H15B 0.9600 .
C15 H15C 0.9600 .
C16 C17 1.407(6) .
C16 C21 1.421(5) .
C16 N1 1.439(5) .
C17 C18 1.381(6) .
C17 C22 1.534(5) .
C18 C19 1.389(6) .
C18 H18 0.9300 .
C19 C20 1.394(6) .
C19 H19 0.9300 .
C20 C21 1.374(6) .
C20 H20 0.9300 .
C21 C25 1.519(6) .
C22 C24 1.525(6) .
C22 C23 1.533(6) .
C22 H22 0.9800 .
C23 H23A 0.9600 .
C23 H23B 0.9600 .
C23 H23C 0.9600 .
C24 H24A 0.9600 .
C24 H24B 0.9600 .
C24 H24C 0.9600 .
C25 C27 1.530(6) .
C25 C26 1.536(6) .
C25 H25 0.9800 .
C26 H26A 0.9600 .
C26 H26B 0.9600 .
C26 H26C 0.9600 .
C27 H27A 0.9600 .
C27 H27B 0.9600 .
C27 H27C 0.9600 .
C28 N3 1.358(6) .
C28 N4 1.361(6) .
C28 Pt2 2.061(4) .
C29 C30 1.346(9) .
C29 N3 1.384(6) .
C29 H29 0.9300 .
C30 N4 1.384(6) .
C30 H30 0.9300 .
C31 C32 1.390(8) .
C31 C36 1.416(7) .
C31 N4 1.446(7) .
C32 C33 1.386(8) .
C32 C37 1.528(7) .
C33 C34 1.389(10) .
C33 H33 0.9300 .
C34 C35 1.372(12) .
C34 H34 0.9300 .
C35 C36 1.396(10) .
C35 H35 0.9300 .
C36 C40 1.489(10) .
C37 C38 1.524(7) .
C37 C39 1.528(6) .
C37 H37 0.9800 .
C38 H38A 0.9600 .
C38 H38B 0.9600 .
C38 H38C 0.9600 .
C39 H39A 0.9600 .
C39 H39B 0.9600 .
C39 H39C 0.9600 .
C40 C41 1.520(8) .
C40 C42 1.578(10) .
C40 H40 0.9800 .
C41 H41A 0.9600 .
C41 H41B 0.9600 .
C41 H41C 0.9600 .
C42 H42A 0.9600 .
C42 H42B 0.9600 .
C42 H42C 0.9600 .
C43 C44 1.401(7) .
C43 C48 1.411(6) .
C43 N3 1.447(6) .
C44 C45 1.382(8) .
C44 C49 1.520(7) .
C45 C46 1.382(8) .
C45 H45 0.9300 .
C46 C47 1.380(9) .
C46 H46 0.9300 .
C47 C48 1.386(8) .
C47 H47 0.9300 .
C48 C52 1.513(7) .
C49 C50 1.533(6) .
C49 C51 1.538(7) .
C49 H49 0.9800 .
C50 H50A 0.9600 .
C50 H50B 0.9600 .
C50 H50C 0.9600 .
C51 H51A 0.9600 .
C51 H51B 0.9600 .
C51 H51C 0.9600 .
C52 C54 1.540(7) .
C52 C53 1.543(7) .
C52 H52 0.9800 .
C53 H53A 0.9600 .
C53 H53B 0.9600 .
C53 H53C 0.9600 .
C54 H54A 0.9600 .
C54 H54B 0.9600 .
C54 H54C 0.9600 .
C55 C60 1.398(5) .
C55 C56 1.405(5) .
C55 B1 1.635(6) .
C56 C57 1.386(6) .
C56 H56 0.9300 .
C57 C58 1.396(6) .
C57 C61 1.492(5) .
C58 C59 1.388(6) .
C58 H58 0.9300 .
C59 C60 1.403(6) .
C59 C62 1.488(6) .
C60 H60 0.9300 .
C61 F4 1.329(5) .
C61 F5 1.335(5) .
C61 F6 1.350(6) .
C62 F3 1.301(6) .
C62 F1 1.310(7) .
C62 F2 1.335(8) .
C63 C68 1.400(5) .
C63 C64 1.402(5) .
C63 B1 1.644(5) .
C64 C65 1.396(5) .
C64 H64 0.9300 .
C65 C66 1.394(5) .
C65 C69 1.499(6) .
C66 C67 1.387(5) .
C66 H66 0.9300 .
C67 C68 1.392(5) .
C67 C70 1.496(5) .
C68 H68 0.9300 .
C69 F8 1.295(6) .
C69 F7 1.337(5) .
C69 F9 1.344(6) .
C70 F10 1.341(5) .
C70 F11 1.343(5) .
C70 F12 1.351(5) .
C71 C72 1.404(6) .
C71 C76 1.407(5) .
C71 B2 1.629(6) .
C72 C73 1.391(6) .
C72 H72 0.9300 .
C73 C74 1.393(6) .
C73 C77 1.489(6) .
C74 C75 1.382(7) .
C74 H74 0.9300 .
C75 C76 1.385(6) .
C75 C78 1.504(6) .
C76 H76 0.9300 .
C77 F24 1.314(5) .
C77 F23 1.347(5) .
C77 F22 1.355(6) .
C78 F20 1.260(7) .
C78 F21 1.298(7) .
C78 F19 1.309(7) .
C79 C84 1.392(6) .
C79 C80 1.398(6) .
C79 B2 1.652(6) .
C80 C81 1.389(6) .
C80 H80 0.9300 .
C81 C82 1.383(6) .
C81 C85 1.500(6) .
C82 C83 1.385(6) .
C82 H82 0.9300 .
C83 C84 1.399(6) .
C83 C86 1.502(6) .
C84 H84 0.9300 .
C85 F16 1.328(6) .
C85 F18 1.332(6) .
C85 F17 1.344(6) .
C86 F15 1.332(6) .
C86 F13 1.340(5) .
C86 F14 1.340(6) .
B1 C55 1.635(6) 2
B1 C63 1.644(5) 2
B2 C71 1.629(6) 2_655
B2 C79 1.652(6) 2_655
I1 Pt1 2.5294(2) .
I2 Pt2 2.5326(2) .
Pt1 C1 2.069(4) 2_655
Pt1 I1 2.5294(2) 2_655
Pt2 C28 2.061(4) 2
Pt2 I2 2.5326(2) 2

loop_
_geom_torsion_atom_site_label_1
_geom_torsion_atom_site_label_2
_geom_torsion_atom_site_label_3
_geom_torsion_atom_site_label_4
_geom_torsion
_geom_torsion_site_symmetry_4
N1 C2 C3 N2 -0.7(4) .
C9 C4 C5 C6 3.0(6) .
N2 C4 C5 C6 175.8(3) .
C9 C4 C5 C10 -173.1(3) .
N2 C4 C5 C10 -0.3(5) .
C4 C5 C6 C7 -0.9(6) .
C10 C5 C6 C7 175.4(4) .
C5 C6 C7 C8 -1.3(6) .
C6 C7 C8 C9 1.6(7) .
C7 C8 C9 C4 0.4(6) .
C7 C8 C9 C13 -176.4(4) .
C5 C4 C9 C8 -2.8(6) .
N2 C4 C9 C8 -175.6(3) .
C5 C4 C9 C13 174.0(4) .
N2 C4 C9 C13 1.1(5) .
C6 C5 C10 C12 51.1(5) .
C4 C5 C10 C12 -132.9(4) .
C6 C5 C10 C11 -73.0(5) .
C4 C5 C10 C11 103.0(4) .
C8 C9 C13 C15 -36.9(5) .
C4 C9 C13 C15 146.4(4) .
C8 C9 C13 C14 86.0(5) .
C4 C9 C13 C14 -90.7(5) .
C21 C16 C17 C18 -6.0(6) .
N1 C16 C17 C18 178.3(3) .
C21 C16 C17 C22 166.0(4) .
N1 C16 C17 C22 -9.7(6) .
C16 C17 C18 C19 1.2(6) .
C22 C17 C18 C19 -171.1(4) .
C17 C18 C19 C20 3.0(7) .
C18 C19 C20 C21 -2.5(7) .
C19 C20 C21 C16 -2.1(6) .
C19 C20 C21 C25 171.6(4) .
C17 C16 C21 C20 6.4(6) .
N1 C16 C21 C20 -177.8(3) .
C17 C16 C21 C25 -167.2(3) .
N1 C16 C21 C25 8.6(6) .
C18 C17 C22 C24 -45.7(5) .
C16 C17 C22 C24 142.5(4) .
C18 C17 C22 C23 75.5(5) .
C16 C17 C22 C23 -96.3(5) .
C20 C21 C25 C27 32.4(6) .
C16 C21 C25 C27 -154.2(4) .
C20 C21 C25 C26 -90.8(5) .
C16 C21 C25 C26 82.6(5) .
N3 C29 C30 N4 1.0(5) .
C36 C31 C32 C33 4.2(8) .
N4 C31 C32 C33 177.3(5) .
C36 C31 C32 C37 -171.4(5) .
N4 C31 C32 C37 1.7(7) .
C31 C32 C33 C34 -0.6(10) .
C37 C32 C33 C34 175.1(6) .
C32 C33 C34 C35 -2.2(12) .
C33 C34 C35 C36 1.7(13) .
C34 C35 C36 C31 1.5(11) .
C34 C35 C36 C40 -171.8(7) .
C32 C31 C36 C35 -4.6(9) .
N4 C31 C36 C35 -177.9(5) .
C32 C31 C36 C40 168.6(5) .
N4 C31 C36 C40 -4.7(8) .
C33 C32 C37 C38 42.3(7) .
C31 C32 C37 C38 -142.3(5) .
C33 C32 C37 C39 -80.0(7) .
C31 C32 C37 C39 95.5(6) .
C35 C36 C40 C41 -44.5(8) .
C31 C36 C40 C41 142.7(6) .
C35 C36 C40 C42 80.5(8) .
C31 C36 C40 C42 -92.4(8) .
C48 C43 C44 C45 -5.9(7) .
N3 C43 C44 C45 178.2(4) .
C48 C43 C44 C49 167.8(4) .
N3 C43 C44 C49 -8.0(6) .
C43 C44 C45 C46 2.5(8) .
C49 C44 C45 C46 -171.4(5) .
C44 C45 C46 C47 1.3(9) .
C45 C46 C47 C48 -1.9(9) .
C46 C47 C48 C43 -1.3(8) .
C46 C47 C48 C52 171.3(5) .
C44 C43 C48 C47 5.4(7) .
N3 C43 C48 C47 -178.8(4) .
C44 C43 C48 C52 -167.1(4) .
N3 C43 C48 C52 8.7(6) .
C45 C44 C49 C50 86.4(6) .
C43 C44 C49 C50 -87.2(6) .
C45 C44 C49 C51 -36.5(6) .
C43 C44 C49 C51 149.9(4) .
C47 C48 C52 C54 42.7(7) .
C43 C48 C52 C54 -145.2(5) .
C47 C48 C52 C53 -77.6(6) .
C43 C48 C52 C53 94.6(6) .
C60 C55 C56 C57 1.3(6) .
B1 C55 C56 C57 175.2(4) .
C55 C56 C57 C58 0.0(6) .
C55 C56 C57 C61 179.7(4) .
C56 C57 C58 C59 -1.0(7) .
C61 C57 C58 C59 179.3(4) .
C57 C58 C59 C60 0.7(7) .
C57 C58 C59 C62 178.8(4) .
C56 C55 C60 C59 -1.6(6) .
B1 C55 C60 C59 -175.5(4) .
C58 C59 C60 C55 0.7(7) .
C62 C59 C60 C55 -177.5(4) .
C56 C57 C61 F4 -175.3(4) .
C58 C57 C61 F4 4.3(7) .
C56 C57 C61 F5 61.5(6) .
C58 C57 C61 F5 -118.8(4) .
C56 C57 C61 F6 -55.2(5) .
C58 C57 C61 F6 124.4(4) .
C58 C59 C62 F3 7.3(8) .
C60 C59 C62 F3 -174.5(5) .
C58 C59 C62 F1 130.8(5) .
C60 C59 C62 F1 -51.1(7) .
C58 C59 C62 F2 -114.6(5) .
C60 C59 C62 F2 63.6(6) .
C68 C63 C64 C65 -2.8(6) .
B1 C63 C64 C65 -179.4(4) .
C63 C64 C65 C66 1.3(6) .
C63 C64 C65 C69 -178.1(4) .
C64 C65 C66 C67 0.7(6) .
C69 C65 C66 C67 -179.8(4) .
C65 C66 C67 C68 -1.1(6) .
C65 C66 C67 C70 -177.4(4) .
C66 C67 C68 C63 -0.6(6) .
C70 C67 C68 C63 175.8(4) .
C64 C63 C68 C67 2.4(6) .
B1 C63 C68 C67 179.2(4) .
C66 C65 C69 F8 89.7(5) .
C64 C65 C69 F8 -90.9(6) .
C66 C65 C69 F7 -35.2(6) .
C64 C65 C69 F7 144.3(4) .
C66 C65 C69 F9 -150.9(4) .
C64 C65 C69 F9 28.5(6) .
C66 C67 C70 F10 107.6(4) .
C68 C67 C70 F10 -68.8(4) .
C66 C67 C70 F11 -13.2(5) .
C68 C67 C70 F11 170.5(3) .
C66 C67 C70 F12 -133.4(4) .
C68 C67 C70 F12 50.2(5) .
C76 C71 C72 C73 -2.2(6) .
B2 C71 C72 C73 -178.6(4) .
C71 C72 C73 C74 1.8(6) .
C71 C72 C73 C77 -177.7(4) .
C72 C73 C74 C75 -0.8(6) .
C77 C73 C74 C75 178.7(4) .
C73 C74 C75 C76 0.4(6) .
C73 C74 C75 C78 -178.3(4) .
C74 C75 C76 C71 -0.9(7) .
C78 C75 C76 C71 177.8(4) .
C72 C71 C76 C75 1.7(6) .
B2 C71 C76 C75 178.0(4) .
C72 C73 C77 F24 -177.3(4) .
C74 C73 C77 F24 3.2(6) .
C72 C73 C77 F23 -56.8(5) .
C74 C73 C77 F23 123.7(4) .
C72 C73 C77 F22 59.2(5) .
C74 C73 C77 F22 -120.3(4) .
C74 C75 C78 F20 -106.0(7) .
C76 C75 C78 F20 75.3(7) .
C74 C75 C78 F21 132.0(5) .
C76 C75 C78 F21 -46.7(7) .
C74 C75 C78 F19 14.2(7) .
C76 C75 C78 F19 -164.5(6) .
C84 C79 C80 C81 0.6(7) .
B2 C79 C80 C81 174.6(4) .
C79 C80 C81 C82 -0.7(7) .
C79 C80 C81 C85 179.1(4) .
C80 C81 C82 C83 0.9(7) .
C85 C81 C82 C83 -178.9(4) .
C81 C82 C83 C84 -1.0(7) .
C81 C82 C83 C86 179.1(4) .
C80 C79 C84 C83 -0.8(6) .
B2 C79 C84 C83 -174.5(4) .
C82 C83 C84 C79 1.0(7) .
C86 C83 C84 C79 -179.1(4) .
C82 C81 C85 F16 2.6(7) .
C80 C81 C85 F16 -177.2(5) .
C82 C81 C85 F18 125.7(5) .
C80 C81 C85 F18 -54.1(6) .
C82 C81 C85 F17 -116.7(5) .
C80 C81 C85 F17 63.5(6) .
C82 C83 C86 F15 -127.6(4) .
C84 C83 C86 F15 52.6(6) .
C82 C83 C86 F13 -7.3(7) .
C84 C83 C86 F13 172.8(4) .
C82 C83 C86 F14 112.9(5) .
C84 C83 C86 F14 -67.0(5) .
C60 C55 B1 C55 83.2(4) 2
C56 C55 B1 C55 -90.3(4) 2
C60 C55 B1 C63 -38.0(5) 2
C56 C55 B1 C63 148.5(3) 2
C60 C55 B1 C63 -154.6(3) .
C56 C55 B1 C63 31.8(5) .
C68 C63 B1 C55 42.9(5) .
C64 C63 B1 C55 -140.6(3) .
C68 C63 B1 C55 159.8(3) 2
C64 C63 B1 C55 -23.7(5) 2
C68 C63 B1 C63 -79.1(3) 2
C64 C63 B1 C63 97.4(4) 2
C72 C71 B2 C71 80.3(4) 2_655
C76 C71 B2 C71 -95.8(4) 2_655
C72 C71 B2 C79 -156.0(4) 2_655
C76 C71 B2 C79 27.9(5) 2_655
C72 C71 B2 C79 -41.8(6) .
C76 C71 B2 C79 142.1(4) .
C84 C79 B2 C71 -142.4(4) 2_655
C80 C79 B2 C71 44.1(5) 2_655
C84 C79 B2 C71 -23.4(6) .
C80 C79 B2 C71 163.1(4) .
C84 C79 B2 C79 96.3(4) 2_655
C80 C79 B2 C79 -77.2(4) 2_655
N2 C1 N1 C2 1.5(4) .
Pt1 C1 N1 C2 -170.3(3) .
N2 C1 N1 C16 -172.9(3) .
Pt1 C1 N1 C16 15.3(5) .
C3 C2 N1 C1 -0.5(4) .
C3 C2 N1 C16 174.1(4) .
C17 C16 N1 C1 -110.9(4) .
C21 C16 N1 C1 73.2(5) .
C17 C16 N1 C2 75.4(5) .
C21 C16 N1 C2 -100.5(4) .
N1 C1 N2 C3 -1.9(4) .
Pt1 C1 N2 C3 169.7(3) .
N1 C1 N2 C4 171.2(4) .
Pt1 C1 N2 C4 -17.2(5) .
C2 C3 N2 C1 1.6(4) .
C2 C3 N2 C4 -172.1(3) .
C5 C4 N2 C1 94.8(5) .
C9 C4 N2 C1 -92.0(5) .
C5 C4 N2 C3 -92.7(4) .
C9 C4 N2 C3 80.5(4) .
N4 C28 N3 C29 -0.6(4) .
Pt2 C28 N3 C29 176.7(3) .
N4 C28 N3 C43 174.6(4) .
Pt2 C28 N3 C43 -8.2(6) .
C30 C29 N3 C28 -0.3(5) .
C30 C29 N3 C43 -175.8(4) .
C44 C43 N3 C28 -78.2(5) .
C48 C43 N3 C28 105.7(5) .
C44 C43 N3 C29 96.4(5) .
C48 C43 N3 C29 -79.6(5) .
N3 C28 N4 C30 1.2(4) .
Pt2 C28 N4 C30 -176.0(3) .
N3 C28 N4 C31 -177.7(4) .
Pt2 C28 N4 C31 5.2(6) .
C29 C30 N4 C28 -1.4(5) .
C29 C30 N4 C31 177.5(4) .
C32 C31 N4 C28 101.1(5) .
C36 C31 N4 C28 -85.3(6) .
C32 C31 N4 C30 -77.7(6) .
C36 C31 N4 C30 95.9(5) .
N2 C1 Pt1 C1 172.6(4) 2_655
N1 C1 Pt1 C1 -17.5(3) 2_655
N2 C1 Pt1 I1 -95.9(3) 2_655
N1 C1 Pt1 I1 74.0(3) 2_655
N2 C1 Pt1 I1 81.1(3) .
N1 C1 Pt1 I1 -108.9(3) .
N3 C28 Pt2 C28 15.3(3) 2
N4 C28 Pt2 C28 -168.1(4) 2
N3 C28 Pt2 I2 -75.2(3) .
N4 C28 Pt2 I2 101.4(3) .
N3 C28 Pt2 I2 105.9(3) 2
N4 C28 Pt2 I2 -77.5(3) 2
